data_1534271
loop_
_publ_author_name
'Bjerkelund, E.'
'Kjekshus, A.'

_publ_section_title
;
 On the crystal structure of Ta Te4
;
_journal_name_full 'Journal of the Less-Common Metals'
_journal_page_first 231
_journal_page_last 234
_journal_volume 7
_journal_year 1964
_chemical_formula_sum 'Ta Te4'
_space_group_IT_number 103
_symmetry_space_group_name_Hall 'P 4 -2c'
_symmetry_space_group_name_H-M 'P 4 c c'
_cell_angle_alpha 90
_cell_angle_beta 90
_cell_angle_gamma 90
_cell_formula_units_Z 2
_cell_length_a 6.514
_cell_length_b 6.514
_cell_length_c 6.809
_cell_volume 288.921
_citation_journal_id_ASTM JCOMAH
_cod_data_source_file Bjerkelund_JCOMAH_1964_965.cif
_cod_data_source_block Ta1Te4
_cod_original_cell_volume 288.9208
_cod_original_formula_sum 'Ta1 Te4'
_cod_database_code 1534271

loop_
_symmetry_equiv_pos_as_xyz
x,y,z
-y,x,z
-x,-y,z
y,-x,z
-x,y,z+1/2
-y,-x,z+1/2
x,-y,z+1/2
y,x,z+1/2

loop_
_atom_site_label
_atom_site_type_symbol
_atom_site_fract_x
_atom_site_fract_y
_atom_site_fract_z
_atom_site_occupancy
_atom_site_U_iso_or_equiv
Ta1 Ta 0 0 0.2245 1 0.0
Te1 Te 0.144 0.328 0 1 0.0
